data_4315447
loop_
_publ_author_name
'Bradley E. Cowie'
'David J. H. Emslie'
'Hilary A. Jenkins'
'James F. Britten'

_publ_contact_author_address
;
Department of Chemistry
McMaster University
Hamilton
Ontario, Canada
;
_publ_contact_author_email emslied@mcmaster.ca
_publ_contact_author_fax 1(905)5259140
_publ_contact_author_name 'David Emslie'
_publ_contact_author_phone 1(905)5222509
_publ_section_title
;
 Diversity of Metal-Ligand Interactions in Halide (X = I, Br, Cl, F) and
 Halide-Free Ambiphilic Ligand Rhodium Complexes
;
_journal_name_full 'Inorganic Chemistry'
_journal_page_first 4060
_journal_page_last 4072
_journal_paper_doi 10.1021/ic902109p
_journal_volume 49
_journal_year 2010
_chemical_formula_moiety 'C48 H48 B O P Rh S, F6 P, C H2 Cl2'
_chemical_formula_sum 'C49 H50 B Cl2 F6 O P2 Rh S'
_chemical_formula_weight 1047.51
_chemical_name_common '[Rh(CO)(TXPB)][PF6]'
_chemical_name_systematic
;
 ?
;
_space_group_IT_number 2
_symmetry_cell_setting triclinic
_symmetry_space_group_name_Hall '-P 1'
_symmetry_space_group_name_H-M 'P -1'
_atom_sites_solution_hydrogens geom
_atom_sites_solution_primary direct
_atom_sites_solution_secondary difmap
_audit_conform_dict_location ftp://ftp.iucr.org/pub/cif_core.dic
_audit_conform_dict_name cif_core.dic
_audit_conform_dict_version 2.4
_audit_creation_date 2009-10-03
_audit_creation_method 'WinGX routine CIF_UPDATE'
_cell_angle_alpha 69.0590(10)
_cell_angle_beta 84.6330(10)
_cell_angle_gamma 83.8570(10)
_cell_formula_units_Z 2
_cell_length_a 13.7285(11)
_cell_length_b 13.7787(10)
_cell_length_c 14.0510(11)
_cell_measurement_reflns_used 8962
_cell_measurement_temperature 173(2)
_cell_measurement_theta_max 58.395
_cell_measurement_theta_min 4.183
_cell_volume 2463.7(3)
_computing_cell_refinement 'Bruker SMART'
_computing_data_collection 'Bruker SMART'
_computing_data_reduction 'Bruker SAINT'
_computing_molecular_graphics 'Bruker SHELXTL'
_computing_publication_material 'Bruker SHELXTL'
_computing_structure_refinement 'Bruker SHELXTL'
_computing_structure_solution 'Bruker SHELXTL'
_diffrn_ambient_temperature 173(2)
_diffrn_measured_fraction_theta_full 0.973
_diffrn_measured_fraction_theta_max 0.973
_diffrn_measurement_device_type 'CCD area detector'
_diffrn_measurement_method 'phi and omega scans'
_diffrn_radiation_monochromator graphite
_diffrn_radiation_type MoK\a
_diffrn_radiation_wavelength 0.71073
_diffrn_reflns_av_R_equivalents 0.0379
_diffrn_reflns_av_unetI/netI 0.0572
_diffrn_reflns_limit_h_max 18
_diffrn_reflns_limit_h_min -19
_diffrn_reflns_limit_k_max 17
_diffrn_reflns_limit_k_min -19
_diffrn_reflns_limit_l_max 6
_diffrn_reflns_limit_l_min -20
_diffrn_reflns_number 36483
_diffrn_reflns_theta_full 30.57
_diffrn_reflns_theta_max 30.57
_diffrn_reflns_theta_min 1.55
_exptl_absorpt_coefficient_mu 0.62
_exptl_absorpt_correction_T_max 1
_exptl_absorpt_correction_T_min 0.712
_exptl_absorpt_correction_type numerical
_exptl_absorpt_process_details SADABS
_exptl_crystal_colour clear
_exptl_crystal_density_diffrn 1.412
_exptl_crystal_density_method 'not measured'
_exptl_crystal_description plate
_exptl_crystal_F_000 1072
_exptl_crystal_size_max 0.58
_exptl_crystal_size_mid 0.22
_exptl_crystal_size_min 0.08
_refine_diff_density_max 1.235
_refine_diff_density_min -1.052
_refine_diff_density_rms 0.094
_refine_ls_extinction_method none
_refine_ls_goodness_of_fit_ref 1.027
_refine_ls_hydrogen_treatment constr
_refine_ls_matrix_type full
_refine_ls_number_parameters 623
_refine_ls_number_reflns 14719
_refine_ls_number_restraints 930
_refine_ls_restrained_S_all 1.047
_refine_ls_R_factor_all 0.0726
_refine_ls_R_factor_gt 0.0453
_refine_ls_shift/su_max 0.002
_refine_ls_shift/su_mean 0
_refine_ls_structure_factor_coef Fsqd
_refine_ls_weighting_details 'calc w=1/[\s^2^(Fo^2^)+(0.0577P)^2^+1.2290P] where P=(Fo^2^+2Fc^2^)/3'
_refine_ls_weighting_scheme calc
_refine_ls_wR_factor_gt 0.1065
_refine_ls_wR_factor_ref 0.1198
_reflns_number_gt 10865
_reflns_number_total 14719
_reflns_threshold_expression >2\s(I)
_cod_data_source_file ic902109p_si_002_1.cif
_cod_data_source_block deb2
_cod_depositor_comments
;
The following automatic conversions were performed:

'_symmetry_cell_setting' value 'Triclinic' changed to 'triclinic'
according to the built-in table from CIF Core dictionary named
'cif_core.dic' version 2.4.1 from 2010-06-29.

Automatic conversion script
Id: cif_fix_values 1646 2011-03-28 12:23:43Z adriana 
;
_cod_database_code 4315447

loop_
_symmetry_equiv_pos_as_xyz
'x, y, z'
'-x, -y, -z'

loop_
_atom_site_label
_atom_site_type_symbol
_atom_site_fract_x
_atom_site_fract_y
_atom_site_fract_z
_atom_site_U_iso_or_equiv
_atom_site_adp_type
_atom_site_occupancy
_atom_site_symmetry_multiplicity
_atom_site_calc_flag
_atom_site_refinement_flags
_atom_site_disorder_assembly
_atom_site_disorder_group
Rh1 Rh 0.913809(15) 0.479556(15) 0.282818(14) 0.02090(6) Uani 1 1 d U . .
S1 S 0.92724(4) 0.40735(4) 0.45834(4) 0.01890(12) Uani 1 1 d U . .
P1 P 1.05080(5) 0.37812(5) 0.27467(4) 0.02004(13) Uani 1 1 d U . .
B1 B 0.7332(2) 0.4543(2) 0.3411(2) 0.0251(6) Uani 1 1 d U . .
C1 C 1.06139(18) 0.12394(19) 0.59081(18) 0.0210(5) Uani 1 1 d U . .
H1A H 1.0586 0.0691 0.6552 0.025 Uiso 1 1 calc R . .
O1 O 0.9130(2) 0.5419(2) 0.05539(16) 0.0659(8) Uani 1 1 d U . .
C2 C 1.12847(19) 0.11020(19) 0.51367(18) 0.0218(5) Uani 1 1 d U . .
C3 C 1.13029(18) 0.18999(19) 0.41856(18) 0.0223(5) Uani 1 1 d U . .
H3A H 1.1745 0.1826 0.365 0.027 Uiso 1 1 calc R . .
C4 C 1.06808(18) 0.28019(18) 0.40143(17) 0.0195(4) Uani 1 1 d U . .
C5 C 0.73488(18) 0.37407(19) 0.45488(18) 0.0221(5) Uani 1 1 d U . .
C6 C 0.6493(2) 0.3283(2) 0.5030(2) 0.0274(5) Uani 1 1 d U . .
H6A H 0.5914 0.3462 0.4663 0.033 Uiso 1 1 calc R . .
C7 C 0.64545(19) 0.2571(2) 0.6030(2) 0.0263(5) Uani 1 1 d U . .
C8 C 0.73321(19) 0.2245(2) 0.65248(19) 0.0248(5) Uani 1 1 d U . .
H8A H 0.7323 0.1727 0.7188 0.03 Uiso 1 1 calc R . .
C9 C 0.92080(18) 0.2261(2) 0.65976(17) 0.0224(5) Uani 1 1 d U . .
C10 C 0.99891(18) 0.21362(19) 0.57779(17) 0.0194(4) Uani 1 1 d U . .
C11 C 1.00621(18) 0.29170(18) 0.48127(17) 0.0189(4) Uani 1 1 d U . .
C12 C 0.81790(18) 0.34422(19) 0.51237(17) 0.0200(5) Uani 1 1 d U . .
C13 C 0.82253(18) 0.26533(19) 0.60793(17) 0.0209(5) Uani 1 1 d U . .
C14 C 0.9121(2) 0.1230(2) 0.74885(19) 0.0324(6) Uani 1 1 d U . .
H14A H 0.8937 0.07 0.7237 0.049 Uiso 1 1 calc R . .
H14B H 0.8617 0.1325 0.7996 0.049 Uiso 1 1 calc R . .
H14C H 0.9753 0.1002 0.7803 0.049 Uiso 1 1 calc R . .
C15 C 0.9499(2) 0.3068(2) 0.7038(2) 0.0294(6) Uani 1 1 d U . .
H15A H 1.0122 0.2819 0.7366 0.044 Uiso 1 1 calc R . .
H15B H 0.8986 0.3155 0.7542 0.044 Uiso 1 1 calc R . .
H15C H 0.9571 0.3738 0.6483 0.044 Uiso 1 1 calc R . .
C16 C 1.1932(2) 0.0081(2) 0.5329(2) 0.0285(6) Uani 1 1 d U . .
C17 C 1.1265(3) -0.0819(3) 0.5609(4) 0.0623(11) Uani 1 1 d U . .
H17A H 1.167 -0.1478 0.5731 0.093 Uiso 1 1 calc R . .
H17B H 1.0844 -0.0704 0.5046 0.093 Uiso 1 1 calc R . .
H17C H 1.0856 -0.0851 0.6228 0.093 Uiso 1 1 calc R . .
C18 C 1.2573(3) -0.0107(3) 0.6214(3) 0.0531(10) Uani 1 1 d U . .
H18A H 1.3006 0.0459 0.6042 0.08 Uiso 1 1 calc R . .
H18B H 1.2969 -0.0772 0.6345 0.08 Uiso 1 1 calc R . .
H18C H 1.2155 -0.013 0.6826 0.08 Uiso 1 1 calc R . .
C19 C 1.2581(4) 0.0074(3) 0.4393(3) 0.0792(15) Uani 1 1 d U . .
H19A H 1.3017 0.0641 0.4198 0.119 Uiso 1 1 calc R . .
H19B H 1.2169 0.0171 0.3827 0.119 Uiso 1 1 calc R . .
H19C H 1.2975 -0.0594 0.4549 0.119 Uiso 1 1 calc R . .
C20 C 0.5465(2) 0.2198(2) 0.6552(2) 0.0345(6) Uani 1 1 d U . .
C21 C 0.5566(3) 0.1375(4) 0.7607(3) 0.0776(14) Uani 1 1 d U . .
H21A H 0.5963 0.0761 0.755 0.116 Uiso 1 1 calc R . .
H21B H 0.4914 0.1176 0.7916 0.116 Uiso 1 1 calc R . .
H21C H 0.5887 0.1656 0.8036 0.116 Uiso 1 1 calc R . .
C22 C 0.4932(3) 0.1772(4) 0.5904(3) 0.0630(11) Uani 1 1 d U . .
H22A H 0.5316 0.1159 0.583 0.095 Uiso 1 1 calc R . .
H22B H 0.485 0.2309 0.5228 0.095 Uiso 1 1 calc R . .
H22C H 0.4286 0.1576 0.6235 0.095 Uiso 1 1 calc R . .
C23 C 0.4840(3) 0.3148(3) 0.6667(3) 0.0539(10) Uani 1 1 d U . .
H23A H 0.4197 0.2936 0.6998 0.081 Uiso 1 1 calc R . .
H23B H 0.4751 0.3682 0.5992 0.081 Uiso 1 1 calc R . .
H23C H 0.5172 0.3433 0.7085 0.081 Uiso 1 1 calc R . .
C42 C 0.76487(18) 0.56785(19) 0.31640(19) 0.0225(5) Uani 1 1 d U . .
C43 C 0.76787(19) 0.6429(2) 0.21731(19) 0.0258(5) Uani 1 1 d U . .
H43A H 0.7619 0.6216 0.161 0.031 Uiso 1 1 calc R . .
C44 C 0.7792(2) 0.7471(2) 0.1991(2) 0.0295(6) Uani 1 1 d U . .
H44A H 0.7831 0.7955 0.1311 0.035 Uiso 1 1 calc R . .
C45 C 0.7848(2) 0.7801(2) 0.2805(2) 0.0303(6) Uani 1 1 d U . .
H45A H 0.7908 0.8516 0.2684 0.036 Uiso 1 1 calc R . .
C46 C 0.7816(2) 0.7089(2) 0.3802(2) 0.0264(5) Uani 1 1 d U . .
H46A H 0.7856 0.732 0.4357 0.032 Uiso 1 1 calc R . .
C47 C 0.77273(19) 0.6051(2) 0.39831(19) 0.0247(5) Uani 1 1 d U . .
H47A H 0.7718 0.5572 0.4665 0.03 Uiso 1 1 calc R . .
C36 C 0.6781(2) 0.4255(2) 0.26379(19) 0.0269(5) Uani 1 1 d U . .
C41 C 0.6131(2) 0.4952(2) 0.1960(2) 0.0349(6) Uani 1 1 d U . .
H41A H 0.602 0.5648 0.195 0.042 Uiso 1 1 calc R . .
C40 C 0.5644(3) 0.4653(3) 0.1301(3) 0.0469(8) Uani 1 1 d U . .
H40A H 0.5189 0.5134 0.0861 0.056 Uiso 1 1 calc R . .
C39 C 0.5824(3) 0.3650(3) 0.1287(3) 0.0523(9) Uani 1 1 d U . .
H39A H 0.5509 0.3451 0.0818 0.063 Uiso 1 1 calc R . .
C38 C 0.6453(3) 0.2943(3) 0.1944(3) 0.0479(8) Uani 1 1 d U . .
H38A H 0.6574 0.2255 0.1934 0.057 Uiso 1 1 calc R . .
C37 C 0.6911(2) 0.3236(2) 0.2622(2) 0.0360(6) Uani 1 1 d U . .
H37A H 0.7327 0.2732 0.3092 0.043 Uiso 1 1 calc R . .
C24 C 1.15746(19) 0.4530(2) 0.23885(19) 0.0250(5) Uani 1 1 d U . .
C25 C 1.1693(2) 0.5253(2) 0.1404(2) 0.0375(7) Uani 1 1 d U . .
H25A H 1.1256 0.529 0.0905 0.045 Uiso 1 1 calc R . .
C26 C 1.2434(3) 0.5913(3) 0.1144(3) 0.0475(8) Uani 1 1 d U . .
H26A H 1.2504 0.6405 0.047 0.057 Uiso 1 1 calc R . .
C27 C 1.3070(3) 0.5864(3) 0.1855(3) 0.0520(9) Uani 1 1 d U . .
H27A H 1.3586 0.6316 0.1672 0.062 Uiso 1 1 calc R . .
C28 C 1.2965(3) 0.5161(3) 0.2834(3) 0.0556(9) Uani 1 1 d U . .
H28A H 1.3406 0.5134 0.3326 0.067 Uiso 1 1 calc R . .
C29 C 1.2224(2) 0.4495(3) 0.3104(2) 0.0404(7) Uani 1 1 d U . .
H29A H 1.2157 0.401 0.3781 0.049 Uiso 1 1 calc R . .
C30 C 1.0535(2) 0.3029(2) 0.19182(18) 0.0256(5) Uani 1 1 d U . .
C35 C 1.1420(2) 0.2678(2) 0.1532(2) 0.0338(6) Uani 1 1 d U . .
H35A H 1.2023 0.2888 0.1643 0.041 Uiso 1 1 calc R . .
C34 C 1.1410(3) 0.2014(3) 0.0980(2) 0.0476(8) Uani 1 1 d U . .
H34A H 1.2011 0.1755 0.073 0.057 Uiso 1 1 calc R . .
C33 C 1.0533(3) 0.1732(3) 0.0796(3) 0.0528(9) Uani 1 1 d U . .
H33A H 1.0533 0.1286 0.0414 0.063 Uiso 1 1 calc R . .
C32 C 0.9661(3) 0.2091(3) 0.1161(3) 0.0516(9) Uani 1 1 d U . .
H32A H 0.9058 0.1899 0.1026 0.062 Uiso 1 1 calc R . .
C31 C 0.9661(2) 0.2737(2) 0.1729(2) 0.0363(6) Uani 1 1 d U . .
H31A H 0.9057 0.2979 0.1989 0.044 Uiso 1 1 calc R . .
C48 C 0.9123(2) 0.5217(2) 0.1408(2) 0.0362(7) Uani 1 1 d U . .
P2 P 0.74286(7) 1.06433(6) 0.03188(6) 0.03957(19) Uani 1 1 d U . .
F1 F 0.7342(4) 1.0386(5) -0.0697(3) 0.0856(15) Uani 0.714(5) 1 d PU A 1
F2 F 0.7538(4) 1.0887(5) 0.1310(3) 0.0902(15) Uani 0.714(5) 1 d PU A 1
F3 F 0.8282(3) 0.9759(3) 0.0629(4) 0.0830(15) Uani 0.714(5) 1 d PU A 1
F4 F 0.6559(3) 1.1540(3) 0.0001(4) 0.0902(15) Uani 0.714(5) 1 d PU A 1
F5 F 0.6627(6) 0.9827(5) 0.0848(4) 0.0645(15) Uani 0.714(5) 1 d PU A 1
F6 F 0.8143(5) 1.1482(7) -0.0295(7) 0.059(2) Uani 0.714(5) 1 d PU A 1
F1A F 0.6720(15) 0.9898(14) 0.1171(12) 0.067(4) Uani 0.286(5) 1 d PU A 2
F2A F 0.8212(9) 1.0085(9) 0.1198(8) 0.081(3) Uani 0.286(5) 1 d PU A 2
F3A F 0.7825(9) 0.9810(7) -0.0151(9) 0.073(3) Uani 0.286(5) 1 d PU A 2
F4A F 0.6803(11) 1.1169(12) -0.0590(11) 0.110(4) Uani 0.286(5) 1 d PU A 2
F5A F 0.7095(11) 1.1452(9) 0.0845(11) 0.095(3) Uani 0.286(5) 1 d PU A 2
F6A F 0.8390(12) 1.1340(15) -0.0268(13) 0.036(2) Uani 0.286(5) 1 d PU A 2
C49 C 0.4343(3) 0.1315(3) 0.0800(3) 0.0622(11) Uani 1 1 d U . .
H49A H 0.5039 0.1052 0.0747 0.075 Uiso 1 1 calc R . .
H49B H 0.3927 0.079 0.0756 0.075 Uiso 1 1 calc R . .
Cl2 Cl 0.41210(10) 0.24918(9) -0.02040(9) 0.0821(4) Uani 1 1 d U . .
Cl1 Cl 0.40835(11) 0.14931(11) 0.19806(10) 0.0893(4) Uani 1 1 d U . .

loop_
_atom_site_aniso_label
_atom_site_aniso_U_11
_atom_site_aniso_U_22
_atom_site_aniso_U_33
_atom_site_aniso_U_23
_atom_site_aniso_U_13
_atom_site_aniso_U_12
Rh1 0.02559(11) 0.01908(10) 0.01713(9) -0.00598(7) -0.00124(6) 0.00082(7)
S1 0.0216(3) 0.0178(3) 0.0179(2) -0.0071(2) -0.0010(2) -0.0012(2)
P1 0.0247(3) 0.0193(3) 0.0161(3) -0.0065(2) 0.0000(2) -0.0013(2)
B1 0.0284(15) 0.0206(13) 0.0270(13) -0.0089(10) -0.0083(11) 0.0029(11)
C1 0.0246(13) 0.0199(11) 0.0188(10) -0.0061(8) -0.0045(9) -0.0022(9)
O1 0.0808(19) 0.0792(19) 0.0225(11) -0.0113(11) -0.0073(11) 0.0403(15)
C2 0.0257(13) 0.0193(11) 0.0234(11) -0.0105(9) -0.0059(9) 0.0001(9)
C3 0.0241(13) 0.0245(12) 0.0202(11) -0.0107(9) -0.0010(9) -0.0005(10)
C4 0.0213(12) 0.0213(11) 0.0172(10) -0.0082(8) -0.0025(8) -0.0016(9)
C5 0.0243(13) 0.0197(11) 0.0245(11) -0.0098(9) -0.0058(9) 0.0006(9)
C6 0.0243(13) 0.0279(13) 0.0325(13) -0.0133(11) -0.0048(10) 0.0000(10)
C7 0.0243(13) 0.0246(12) 0.0317(13) -0.0121(10) 0.0021(10) -0.0044(10)
C8 0.0257(13) 0.0234(12) 0.0238(11) -0.0073(9) 0.0019(9) -0.0017(10)
C9 0.0237(12) 0.0260(12) 0.0165(10) -0.0070(9) -0.0013(8) 0.0002(10)
C10 0.0202(12) 0.0224(11) 0.0172(10) -0.0085(8) -0.0027(8) -0.0015(9)
C11 0.0203(12) 0.0187(11) 0.0183(10) -0.0067(8) -0.0041(8) -0.0013(9)
C12 0.0209(12) 0.0215(11) 0.0197(10) -0.0098(9) -0.0012(8) -0.0015(9)
C13 0.0222(12) 0.0208(11) 0.0197(10) -0.0076(9) -0.0008(8) -0.0003(9)
C14 0.0314(15) 0.0363(15) 0.0196(11) 0.0000(10) 0.0008(10) 0.0025(12)
C15 0.0281(14) 0.0406(15) 0.0255(12) -0.0196(11) -0.0042(10) 0.0018(11)
C16 0.0336(15) 0.0217(12) 0.0310(13) -0.0119(10) -0.0070(11) 0.0069(11)
C17 0.057(2) 0.0282(17) 0.108(3) -0.027(2) -0.030(2) 0.0028(16)
C18 0.055(2) 0.0394(18) 0.075(2) -0.0301(18) -0.0366(19) 0.0171(16)
C19 0.106(3) 0.053(2) 0.056(2) -0.0098(19) 0.016(2) 0.043(2)
C20 0.0235(14) 0.0362(15) 0.0441(16) -0.0142(12) 0.0031(11) -0.0080(12)
C21 0.041(2) 0.080(3) 0.075(3) 0.019(2) 0.0101(19) -0.019(2)
C22 0.042(2) 0.078(3) 0.089(3) -0.052(2) 0.0157(19) -0.0299(19)
C23 0.0349(19) 0.057(2) 0.080(3) -0.040(2) 0.0174(17) -0.0092(16)
C42 0.0212(12) 0.0218(12) 0.0269(11) -0.0113(9) -0.0086(9) 0.0041(9)
C43 0.0250(13) 0.0297(13) 0.0235(11) -0.0112(10) -0.0032(9) 0.0026(10)
C44 0.0324(15) 0.0270(13) 0.0280(12) -0.0078(10) -0.0017(10) -0.0035(11)
C45 0.0313(15) 0.0238(13) 0.0382(14) -0.0128(11) -0.0042(11) -0.0040(11)
C46 0.0278(13) 0.0250(13) 0.0322(13) -0.0164(10) -0.0060(10) -0.0009(10)
C47 0.0254(13) 0.0256(12) 0.0258(12) -0.0122(10) -0.0072(9) 0.0032(10)
C36 0.0334(14) 0.0225(12) 0.0264(12) -0.0093(10) -0.0082(10) -0.0009(10)
C41 0.0438(17) 0.0275(14) 0.0355(14) -0.0112(11) -0.0171(12) 0.0015(12)
C40 0.061(2) 0.0389(17) 0.0434(17) -0.0104(14) -0.0298(15) -0.0042(15)
C39 0.079(2) 0.0428(18) 0.0449(18) -0.0187(15) -0.0289(17) -0.0126(17)
C38 0.073(2) 0.0298(15) 0.0494(18) -0.0190(14) -0.0199(16) -0.0064(15)
C37 0.0494(18) 0.0232(13) 0.0369(15) -0.0101(11) -0.0171(13) 0.0014(12)
C24 0.0282(14) 0.0233(12) 0.0249(12) -0.0107(10) 0.0024(9) -0.0036(10)
C25 0.0457(18) 0.0383(16) 0.0255(13) -0.0070(11) 0.0032(12) -0.0105(13)
C26 0.054(2) 0.0427(18) 0.0415(17) -0.0092(14) 0.0138(15) -0.0184(16)
C27 0.046(2) 0.051(2) 0.060(2) -0.0169(16) 0.0085(16) -0.0257(16)
C28 0.049(2) 0.063(2) 0.056(2) -0.0151(17) -0.0085(16) -0.0266(18)
C29 0.0389(17) 0.0439(17) 0.0350(15) -0.0063(13) -0.0063(12) -0.0116(14)
C30 0.0367(15) 0.0232(12) 0.0179(11) -0.0082(9) -0.0028(9) -0.0021(10)
C35 0.0399(16) 0.0371(15) 0.0277(13) -0.0172(11) -0.0032(11) 0.0039(12)
C34 0.063(2) 0.0483(19) 0.0383(16) -0.0282(14) -0.0011(15) 0.0115(16)
C33 0.077(2) 0.0510(19) 0.0461(18) -0.0350(16) -0.0052(17) -0.0057(18)
C32 0.061(2) 0.058(2) 0.0512(19) -0.0335(17) -0.0076(16) -0.0167(17)
C31 0.0390(17) 0.0405(16) 0.0356(14) -0.0203(12) -0.0010(12) -0.0071(13)
C48 0.0403(17) 0.0373(16) 0.0272(13) -0.0112(12) -0.0023(11) 0.0133(13)
P2 0.0539(5) 0.0305(4) 0.0347(4) -0.0126(3) 0.0052(4) -0.0076(4)
F1 0.099(3) 0.118(4) 0.067(2) -0.056(2) 0.002(2) -0.049(3)
F2 0.111(3) 0.128(4) 0.048(2) -0.051(2) 0.007(2) -0.020(3)
F3 0.058(2) 0.049(2) 0.118(4) -0.005(2) 0.009(2) 0.0032(16)
F4 0.067(2) 0.059(2) 0.108(3) 0.008(2) -0.002(2) 0.0151(18)
F5 0.059(3) 0.058(2) 0.070(3) -0.015(2) 0.022(3) -0.0240(18)
F6 0.066(4) 0.046(3) 0.063(3) -0.0143(19) 0.004(3) -0.016(3)
F1A 0.056(5) 0.060(5) 0.070(6) -0.004(5) 0.003(5) -0.009(4)
F2A 0.085(5) 0.080(5) 0.070(5) -0.009(4) -0.015(4) -0.018(4)
F3A 0.102(5) 0.054(4) 0.081(5) -0.049(4) 0.011(4) -0.005(4)
F4A 0.106(6) 0.102(6) 0.104(6) -0.011(5) -0.041(5) 0.007(5)
F5A 0.123(6) 0.075(5) 0.094(6) -0.051(4) 0.026(5) 0.011(4)
F6A 0.039(5) 0.043(5) 0.029(4) -0.016(3) 0.008(3) -0.022(4)
C49 0.069(3) 0.043(2) 0.059(2) 0.0010(17) -0.0060(19) -0.0048(19)
Cl2 0.0933(9) 0.0603(7) 0.0711(7) 0.0139(5) -0.0356(6) -0.0183(6)
Cl1 0.1036(10) 0.0900(9) 0.0663(7) -0.0168(7) -0.0025(7) -0.0133(8)

loop_
_atom_type_symbol
_atom_type_description
_atom_type_scat_dispersion_real
_atom_type_scat_dispersion_imag
_atom_type_scat_source
C C 0.0033 0.0016 'International Tables Vol C Tables 4.2.6.8 and 6.1.1.4'
H H 0 0 'International Tables Vol C Tables 4.2.6.8 and 6.1.1.4'
B B 0.0013 0.0007 'International Tables Vol C Tables 4.2.6.8 and 6.1.1.4'
O O 0.0106 0.006 'International Tables Vol C Tables 4.2.6.8 and 6.1.1.4'
F F 0.0171 0.0103 'International Tables Vol C Tables 4.2.6.8 and 6.1.1.4'
P P 0.1023 0.0942 'International Tables Vol C Tables 4.2.6.8 and 6.1.1.4'
S S 0.1246 0.1234 'International Tables Vol C Tables 4.2.6.8 and 6.1.1.4'
Cl Cl 0.1484 0.1585 'International Tables Vol C Tables 4.2.6.8 and 6.1.1.4'
Rh Rh -1.1178 0.9187 'International Tables Vol C Tables 4.2.6.8 and 6.1.1.4'

loop_
_exptl_crystal_face_index_h
_exptl_crystal_face_index_k
_exptl_crystal_face_index_l
_exptl_crystal_face_perp_dist
0 -1 0 0.154
0 -1 1 0.19
0 0 1 0.166
0 0 -1 0.199
-1 0 0 0.016
1 0 0 0.055
0 2 -1 0.16
1 -2 0 0.143
0 -2 -3 0.263
1 3 3 0.3
0 -1 -1 0.256

loop_
_geom_angle_atom_site_label_1
_geom_angle_atom_site_label_2
_geom_angle_atom_site_label_3
_geom_angle
_geom_angle_site_symmetry_1
_geom_angle_site_symmetry_3
_geom_angle_publ_flag
C48 Rh1 P1 88.35(9) . . ?
C48 Rh1 S1 172.48(9) . . ?
P1 Rh1 S1 84.84(2) . . ?
C48 Rh1 C42 99.28(11) . . ?
P1 Rh1 C42 171.31(6) . . ?
S1 Rh1 C42 87.29(6) . . ?
C48 Rh1 B1 102.82(12) . . ?
P1 Rh1 B1 137.09(7) . . ?
S1 Rh1 B1 80.20(7) . . ?
C42 Rh1 B1 37.11(9) . . ?
C48 Rh1 C43 71.79(10) . . ?
P1 Rh1 C43 158.49(6) . . ?
S1 Rh1 C43 115.40(5) . . ?
C42 Rh1 C43 30.16(8) . . ?
B1 Rh1 C43 58.46(9) . . ?
C48 Rh1 C47 118.76(10) . . ?
P1 Rh1 C47 150.43(5) . . ?
S1 Rh1 C47 68.58(5) . . ?
C42 Rh1 C47 24.93(7) . . ?
B1 Rh1 C47 52.67(8) . . ?
C43 Rh1 C47 47.13(7) . . ?
C11 S1 C12 96.21(11) . . ?
C11 S1 Rh1 106.48(8) . . ?
C12 S1 Rh1 107.32(8) . . ?
C11 S1 C9 57.33(9) . . ?
C12 S1 C9 57.56(9) . . ?
Rh1 S1 C9 152.11(5) . . ?
C30 P1 C24 107.63(12) . . ?
C30 P1 C4 104.27(11) . . ?
C24 P1 C4 107.49(12) . . ?
C30 P1 Rh1 117.24(9) . . ?
C24 P1 Rh1 111.14(9) . . ?
C4 P1 Rh1 108.47(8) . . ?
C36 B1 C42 121.8(2) . . ?
C36 B1 C5 117.4(2) . . ?
C42 B1 C5 119.4(2) . . ?
C36 B1 Rh1 111.61(18) . . ?
C42 B1 Rh1 64.71(14) . . ?
C5 B1 Rh1 104.83(17) . . ?
C10 C1 C2 123.5(2) . . ?
C10 C1 H1A 118.2 . . ?
C2 C1 H1A 118.2 . . ?
C3 C2 C1 117.9(2) . . ?
C3 C2 C16 121.5(2) . . ?
C1 C2 C16 120.5(2) . . ?
C4 C3 C2 120.7(2) . . ?
C4 C3 H3A 119.7 . . ?
C2 C3 H3A 119.7 . . ?
C11 C4 C3 119.2(2) . . ?
C11 C4 P1 117.03(18) . . ?
C3 C4 P1 123.29(17) . . ?
C6 C5 C12 116.1(2) . . ?
C6 C5 B1 119.5(2) . . ?
C12 C5 B1 124.4(2) . . ?
C5 C6 C7 122.5(2) . . ?
C5 C6 H6A 118.7 . . ?
C7 C6 H6A 118.7 . . ?
C6 C7 C8 117.9(2) . . ?
C6 C7 C20 119.6(2) . . ?
C8 C7 C20 122.4(2) . . ?
C7 C8 C13 122.5(2) . . ?
C7 C8 H8A 118.8 . . ?
C13 C8 H8A 118.8 . . ?
C14 C9 C10 110.8(2) . . ?
C14 C9 C13 111.3(2) . . ?
C10 C9 C13 107.56(18) . . ?
C14 C9 C15 107.3(2) . . ?
C10 C9 C15 110.4(2) . . ?
C13 C9 C15 109.5(2) . . ?
C14 C9 S1 168.86(18) . . ?
C10 C9 S1 63.84(12) . . ?
C13 C9 S1 63.53(12) . . ?
C15 C9 S1 83.85(14) . . ?
C1 C10 C11 115.7(2) . . ?
C1 C10 C9 123.6(2) . . ?
C11 C10 C9 120.6(2) . . ?
C4 C11 C10 123.0(2) . . ?
C4 C11 S1 118.68(18) . . ?
C10 C11 S1 118.18(17) . . ?
C13 C12 C5 124.5(2) . . ?
C13 C12 S1 117.31(18) . . ?
C5 C12 S1 118.12(18) . . ?
C12 C13 C8 115.7(2) . . ?
C12 C13 C9 121.3(2) . . ?
C8 C13 C9 122.9(2) . . ?
C9 C14 H14A 109.5 . . ?
C9 C14 H14B 109.5 . . ?
H14A C14 H14B 109.5 . . ?
C9 C14 H14C 109.5 . . ?
H14A C14 H14C 109.5 . . ?
H14B C14 H14C 109.5 . . ?
C9 C15 H15A 109.5 . . ?
C9 C15 H15B 109.5 . . ?
H15A C15 H15B 109.5 . . ?
C9 C15 H15C 109.5 . . ?
H15A C15 H15C 109.5 . . ?
H15B C15 H15C 109.5 . . ?
C19 C16 C18 109.2(3) . . ?
C19 C16 C2 112.4(2) . . ?
C18 C16 C2 110.1(2) . . ?
C19 C16 C17 107.7(3) . . ?
C18 C16 C17 108.7(3) . . ?
C2 C16 C17 108.6(2) . . ?
C16 C17 H17A 109.5 . . ?
C16 C17 H17B 109.5 . . ?
H17A C17 H17B 109.5 . . ?
C16 C17 H17C 109.5 . . ?
H17A C17 H17C 109.5 . . ?
H17B C17 H17C 109.5 . . ?
C16 C18 H18A 109.5 . . ?
C16 C18 H18B 109.5 . . ?
H18A C18 H18B 109.5 . . ?
C16 C18 H18C 109.5 . . ?
H18A C18 H18C 109.5 . . ?
H18B C18 H18C 109.5 . . ?
C16 C19 H19A 109.5 . . ?
C16 C19 H19B 109.5 . . ?
H19A C19 H19B 109.5 . . ?
C16 C19 H19C 109.5 . . ?
H19A C19 H19C 109.5 . . ?
H19B C19 H19C 109.5 . . ?
C22 C20 C21 109.3(3) . . ?
C22 C20 C7 111.0(3) . . ?
C21 C20 C7 112.6(3) . . ?
C22 C20 C23 108.3(3) . . ?
C21 C20 C23 108.2(3) . . ?
C7 C20 C23 107.4(2) . . ?
C20 C21 H21A 109.5 . . ?
C20 C21 H21B 109.5 . . ?
H21A C21 H21B 109.5 . . ?
C20 C21 H21C 109.5 . . ?
H21A C21 H21C 109.5 . . ?
H21B C21 H21C 109.5 . . ?
C20 C22 H22A 109.5 . . ?
C20 C22 H22B 109.5 . . ?
H22A C22 H22B 109.5 . . ?
C20 C22 H22C 109.5 . . ?
H22A C22 H22C 109.5 . . ?
H22B C22 H22C 109.5 . . ?
C20 C23 H23A 109.5 . . ?
C20 C23 H23B 109.5 . . ?
H23A C23 H23B 109.5 . . ?
C20 C23 H23C 109.5 . . ?
H23A C23 H23C 109.5 . . ?
H23B C23 H23C 109.5 . . ?
C43 C42 C47 116.3(2) . . ?
C43 C42 B1 123.0(2) . . ?
C47 C42 B1 119.5(2) . . ?
C43 C42 Rh1 92.30(16) . . ?
C47 C42 Rh1 111.11(16) . . ?
B1 C42 Rh1 78.18(14) . . ?
C44 C43 C42 122.2(2) . . ?
C44 C43 Rh1 125.23(19) . . ?
C42 C43 Rh1 57.54(13) . . ?
C44 C43 H43A 118.9 . . ?
C42 C43 H43A 118.9 . . ?
Rh1 C43 H43A 87.6 . . ?
C45 C44 C43 119.6(3) . . ?
C45 C44 H44A 120.2 . . ?
C43 C44 H44A 120.2 . . ?
C44 C45 C46 120.3(2) . . ?
C44 C45 H45A 119.8 . . ?
C46 C45 H45A 119.8 . . ?
C47 C46 C45 120.1(2) . . ?
C47 C46 H46A 119.9 . . ?
C45 C46 H46A 119.9 . . ?
C46 C47 C42 121.4(2) . . ?
C46 C47 Rh1 121.54(18) . . ?
C46 C47 H47A 119.3 . . ?
C42 C47 H47A 119.3 . . ?
Rh1 C47 H47A 101.6 . . ?
C41 C36 C37 116.6(2) . . ?
C41 C36 B1 123.7(2) . . ?
C37 C36 B1 119.7(2) . . ?
C40 C41 C36 121.6(3) . . ?
C40 C41 H41A 119.2 . . ?
C36 C41 H41A 119.2 . . ?
C39 C40 C41 119.7(3) . . ?
C39 C40 H40A 120.2 . . ?
C41 C40 H40A 120.2 . . ?
C38 C39 C40 120.4(3) . . ?
C38 C39 H39A 119.8 . . ?
C40 C39 H39A 119.8 . . ?
C39 C38 C37 119.6(3) . . ?
C39 C38 H38A 120.2 . . ?
C37 C38 H38A 120.2 . . ?
C38 C37 C36 122.1(3) . . ?
C38 C37 H37A 119 . . ?
C36 C37 H37A 119 . . ?
C29 C24 C25 118.3(3) . . ?
C29 C24 P1 121.5(2) . . ?
C25 C24 P1 119.7(2) . . ?
C26 C25 C24 120.9(3) . . ?
C26 C25 H25A 119.5 . . ?
C24 C25 H25A 119.5 . . ?
C27 C26 C25 120.0(3) . . ?
C27 C26 H26A 120 . . ?
C25 C26 H26A 120 . . ?
C26 C27 C28 120.2(3) . . ?
C26 C27 H27A 119.9 . . ?
C28 C27 H27A 119.9 . . ?
C27 C28 C29 120.4(3) . . ?
C27 C28 H28A 119.8 . . ?
C29 C28 H28A 119.8 . . ?
C28 C29 C24 120.2(3) . . ?
C28 C29 H29A 119.9 . . ?
C24 C29 H29A 119.9 . . ?
C31 C30 C35 119.7(2) . . ?
C31 C30 P1 118.9(2) . . ?
C35 C30 P1 121.3(2) . . ?
C30 C35 C34 119.4(3) . . ?
C30 C35 H35A 120.3 . . ?
C34 C35 H35A 120.3 . . ?
C33 C34 C35 120.2(3) . . ?
C33 C34 H34A 119.9 . . ?
C35 C34 H34A 119.9 . . ?
C32 C33 C34 120.5(3) . . ?
C32 C33 H33A 119.7 . . ?
C34 C33 H33A 119.7 . . ?
C33 C32 C31 119.8(3) . . ?
C33 C32 H32A 120.1 . . ?
C31 C32 H32A 120.1 . . ?
C30 C31 C32 120.3(3) . . ?
C30 C31 H31A 119.8 . . ?
C32 C31 H31A 119.8 . . ?
O1 C48 Rh1 176.3(3) . . ?
F4A P2 F3A 89.2(8) . . ?
F4A P2 F6 83.5(6) . . ?
F3A P2 F6 97.2(5) . . ?
F4A P2 F5A 94.9(8) . . ?
F3A P2 F5A 175.7(8) . . ?
F6 P2 F5A 82.2(6) . . ?
F4A P2 F2 132.4(7) . . ?
F3A P2 F2 138.3(6) . . ?
F6 P2 F2 90.6(4) . . ?
F4A P2 F3 137.3(7) . . ?
F3A P2 F3 48.9(5) . . ?
F6 P2 F3 92.8(3) . . ?
F5A P2 F3 126.8(6) . . ?
F2 P2 F3 90.0(3) . . ?
F3A P2 F4 130.9(6) . . ?
F6 P2 F4 87.4(3) . . ?
F5A P2 F4 53.4(6) . . ?
F2 P2 F4 90.2(3) . . ?
F3 P2 F4 179.8(3) . . ?
F4A P2 F5 90.6(6) . . ?
F3A P2 F5 82.1(4) . . ?
F6 P2 F5 174.0(4) . . ?
F5A P2 F5 98.9(5) . . ?
F2 P2 F5 93.9(3) . . ?
F3 P2 F5 91.3(3) . . ?
F4 P2 F5 88.6(3) . . ?
F4A P2 F1A 104.8(8) . . ?
F3A P2 F1A 94.9(7) . . ?
F6 P2 F1A 165.5(7) . . ?
F5A P2 F1A 85.2(8) . . ?
F2 P2 F1A 75.0(6) . . ?
F3 P2 F1A 89.0(7) . . ?
F4 P2 F1A 90.9(7) . . ?
F4A P2 F1 48.6(6) . . ?
F6 P2 F1 88.8(4) . . ?
F5A P2 F1 143.3(6) . . ?
F2 P2 F1 178.7(3) . . ?
F3 P2 F1 88.9(3) . . ?
F4 P2 F1 90.9(3) . . ?
F5 P2 F1 86.8(3) . . ?
F1A P2 F1 105.6(6) . . ?
F4A P2 F2A 173.2(8) . . ?
F3A P2 F2A 86.6(7) . . ?
F6 P2 F2A 91.7(5) . . ?
F5A P2 F2A 89.1(7) . . ?
F2 P2 F2A 52.1(5) . . ?
F4 P2 F2A 142.3(5) . . ?
F5 P2 F2A 94.2(4) . . ?
F1A P2 F2A 80.9(7) . . ?
F1 P2 F2A 126.8(5) . . ?
F4A P2 F6A 92.6(8) . . ?
F3A P2 F6A 89.1(7) . . ?
F5A P2 F6A 89.6(8) . . ?
F2 P2 F6A 90.6(6) . . ?
F3 P2 F6A 80.5(7) . . ?
F4 P2 F6A 99.6(7) . . ?
F5 P2 F6A 170.6(7) . . ?
F1A P2 F6A 162.2(9) . . ?
F1 P2 F6A 88.6(6) . . ?
F2A P2 F6A 82.0(7) . . ?
Cl2 C49 Cl1 110.3(2) . . ?
Cl2 C49 H49A 109.6 . . ?
Cl1 C49 H49A 109.6 . . ?
Cl2 C49 H49B 109.6 . . ?
Cl1 C49 H49B 109.6 . . ?
H49A C49 H49B 108.1 . . ?

loop_
_geom_bond_atom_site_label_1
_geom_bond_atom_site_label_2
_geom_bond_distance
_geom_bond_site_symmetry_2
_geom_bond_publ_flag
Rh1 C48 1.870(3) . ?
Rh1 P1 2.2394(7) . ?
Rh1 S1 2.3234(6) . ?
Rh1 C42 2.362(2) . ?
Rh1 B1 2.557(3) . ?
Rh1 C43 2.797(3) . ?
Rh1 C47 3.175(2) . ?
S1 C11 1.774(2) . ?
S1 C12 1.783(2) . ?
S1 C9 3.033(2) . ?
P1 C30 1.810(2) . ?
P1 C24 1.810(3) . ?
P1 C4 1.828(2) . ?
B1 C36 1.562(4) . ?
B1 C42 1.576(4) . ?
B1 C5 1.586(4) . ?
C1 C10 1.392(3) . ?
C1 C2 1.408(3) . ?
C1 H1A 0.95 . ?
O1 C48 1.130(3) . ?
C2 C3 1.395(3) . ?
C2 C16 1.532(3) . ?
C3 C4 1.389(3) . ?
C3 H3A 0.95 . ?
C4 C11 1.387(3) . ?
C5 C6 1.392(4) . ?
C5 C12 1.398(3) . ?
C6 C7 1.397(4) . ?
C6 H6A 0.95 . ?
C7 C8 1.398(4) . ?
C7 C20 1.530(4) . ?
C8 C13 1.401(3) . ?
C8 H8A 0.95 . ?
C9 C14 1.529(4) . ?
C9 C10 1.542(3) . ?
C9 C13 1.546(3) . ?
C9 C15 1.551(3) . ?
C10 C11 1.401(3) . ?
C12 C13 1.395(3) . ?
C14 H14A 0.98 . ?
C14 H14B 0.98 . ?
C14 H14C 0.98 . ?
C15 H15A 0.98 . ?
C15 H15B 0.98 . ?
C15 H15C 0.98 . ?
C16 C19 1.521(5) . ?
C16 C18 1.521(4) . ?
C16 C17 1.535(5) . ?
C17 H17A 0.98 . ?
C17 H17B 0.98 . ?
C17 H17C 0.98 . ?
C18 H18A 0.98 . ?
C18 H18B 0.98 . ?
C18 H18C 0.98 . ?
C19 H19A 0.98 . ?
C19 H19B 0.98 . ?
C19 H19C 0.98 . ?
C20 C22 1.518(5) . ?
C20 C21 1.519(5) . ?
C20 C23 1.538(4) . ?
C21 H21A 0.98 . ?
C21 H21B 0.98 . ?
C21 H21C 0.98 . ?
C22 H22A 0.98 . ?
C22 H22B 0.98 . ?
C22 H22C 0.98 . ?
C23 H23A 0.98 . ?
C23 H23B 0.98 . ?
C23 H23C 0.98 . ?
C42 C43 1.407(3) . ?
C42 C47 1.434(3) . ?
C43 C44 1.389(4) . ?
C43 H43A 0.95 . ?
C44 C45 1.385(4) . ?
C44 H44A 0.95 . ?
C45 C46 1.393(4) . ?
C45 H45A 0.95 . ?
C46 C47 1.377(3) . ?
C46 H46A 0.95 . ?
C47 H47A 0.95 . ?
C36 C41 1.395(4) . ?
C36 C37 1.404(4) . ?
C41 C40 1.387(4) . ?
C41 H41A 0.95 . ?
C40 C39 1.385(5) . ?
C40 H40A 0.95 . ?
C39 C38 1.368(5) . ?
C39 H39A 0.95 . ?
C38 C37 1.381(4) . ?
C38 H38A 0.95 . ?
C37 H37A 0.95 . ?
C24 C29 1.390(4) . ?
C24 C25 1.393(4) . ?
C25 C26 1.374(5) . ?
C25 H25A 0.95 . ?
C26 C27 1.366(5) . ?
C26 H26A 0.95 . ?
C27 C28 1.375(5) . ?
C27 H27A 0.95 . ?
C28 C29 1.378(5) . ?
C28 H28A 0.95 . ?
C29 H29A 0.95 . ?
C30 C31 1.382(4) . ?
C30 C35 1.394(4) . ?
C35 C34 1.397(4) . ?
C35 H35A 0.95 . ?
C34 C33 1.377(5) . ?
C34 H34A 0.95 . ?
C33 C32 1.371(5) . ?
C33 H33A 0.95 . ?
C32 C31 1.393(4) . ?
C32 H32A 0.95 . ?
C31 H31A 0.95 . ?
P2 F4A 1.518(11) . ?
P2 F3A 1.546(7) . ?
P2 F6 1.554(9) . ?
P2 F5A 1.554(9) . ?
P2 F2 1.568(4) . ?
P2 F3 1.568(4) . ?
P2 F4 1.594(4) . ?
P2 F5 1.595(6) . ?
P2 F1A 1.597(18) . ?
P2 F1 1.605(3) . ?
P2 F2A 1.633(10) . ?
P2 F6A 1.687(17) . ?
C49 Cl2 1.747(4) . ?
C49 Cl1 1.761(4) . ?
C49 H49A 0.99 . ?
C49 H49B 0.99 . ?

loop_
_geom_torsion_atom_site_label_1
_geom_torsion_atom_site_label_2
_geom_torsion_atom_site_label_3
_geom_torsion_atom_site_label_4
_geom_torsion
_geom_torsion_site_symmetry_1
_geom_torsion_site_symmetry_2
_geom_torsion_site_symmetry_3
_geom_torsion_site_symmetry_4
_geom_torsion_publ_flag
P1 Rh1 S1 C11 -18.67(9) . . . . ?
C42 Rh1 S1 C11 157.63(10) . . . . ?
B1 Rh1 S1 C11 120.96(11) . . . . ?
C43 Rh1 S1 C11 168.92(10) . . . . ?
C47 Rh1 S1 C11 174.57(10) . . . . ?
P1 Rh1 S1 C12 -120.82(8) . . . . ?
C42 Rh1 S1 C12 55.48(10) . . . . ?
B1 Rh1 S1 C12 18.80(10) . . . . ?
C43 Rh1 S1 C12 66.77(10) . . . . ?
C47 Rh1 S1 C12 72.41(10) . . . . ?
P1 Rh1 S1 C9 -68.54(11) . . . . ?
C42 Rh1 S1 C9 107.76(13) . . . . ?
B1 Rh1 S1 C9 71.09(13) . . . . ?
C43 Rh1 S1 C9 119.05(13) . . . . ?
C47 Rh1 S1 C9 124.69(13) . . . . ?
C48 Rh1 P1 C30 -43.76(14) . . . . ?
S1 Rh1 P1 C30 133.04(10) . . . . ?
B1 Rh1 P1 C30 63.40(14) . . . . ?
C43 Rh1 P1 C30 -65.97(19) . . . . ?
C47 Rh1 P1 C30 158.63(13) . . . . ?
C48 Rh1 P1 C24 80.60(14) . . . . ?
S1 Rh1 P1 C24 -102.60(9) . . . . ?
B1 Rh1 P1 C24 -172.23(13) . . . . ?
C43 Rh1 P1 C24 58.40(18) . . . . ?
C47 Rh1 P1 C24 -77.01(14) . . . . ?
C48 Rh1 P1 C4 -161.43(13) . . . . ?
S1 Rh1 P1 C4 15.37(8) . . . . ?
B1 Rh1 P1 C4 -54.26(13) . . . . ?
C43 Rh1 P1 C4 176.37(17) . . . . ?
C47 Rh1 P1 C4 40.96(14) . . . . ?
C48 Rh1 B1 C36 27.6(2) . . . . ?
P1 Rh1 B1 C36 -74.0(2) . . . . ?
S1 Rh1 B1 C36 -145.38(18) . . . . ?
C42 Rh1 B1 C36 116.1(2) . . . . ?
C43 Rh1 B1 C36 86.55(18) . . . . ?
C47 Rh1 B1 C36 144.2(2) . . . . ?
C48 Rh1 B1 C42 -88.46(16) . . . . ?
P1 Rh1 B1 C42 169.91(10) . . . . ?
S1 Rh1 B1 C42 98.56(13) . . . . ?
C43 Rh1 B1 C42 -29.51(12) . . . . ?
C47 Rh1 B1 C42 28.09(12) . . . . ?
C48 Rh1 B1 C5 155.64(17) . . . . ?
P1 Rh1 B1 C5 54.02(19) . . . . ?
S1 Rh1 B1 C5 -17.33(14) . . . . ?
C42 Rh1 B1 C5 -115.9(2) . . . . ?
C43 Rh1 B1 C5 -145.40(18) . . . . ?
C47 Rh1 B1 C5 -87.80(16) . . . . ?
C10 C1 C2 C3 -1.6(4) . . . . ?
C10 C1 C2 C16 -178.5(2) . . . . ?
C1 C2 C3 C4 0.4(4) . . . . ?
C16 C2 C3 C4 177.3(2) . . . . ?
C2 C3 C4 C11 2.2(4) . . . . ?
C2 C3 C4 P1 -169.29(19) . . . . ?
C30 P1 C4 C11 -134.17(19) . . . . ?
C24 P1 C4 C11 111.76(19) . . . . ?
Rh1 P1 C4 C11 -8.5(2) . . . . ?
C30 P1 C4 C3 37.5(2) . . . . ?
C24 P1 C4 C3 -76.6(2) . . . . ?
Rh1 P1 C4 C3 163.17(19) . . . . ?
C36 B1 C5 C6 -43.5(3) . . . . ?
C42 B1 C5 C6 123.0(3) . . . . ?
Rh1 B1 C5 C6 -168.01(18) . . . . ?
C36 B1 C5 C12 136.1(3) . . . . ?
C42 B1 C5 C12 -57.4(3) . . . . ?
Rh1 B1 C5 C12 11.6(3) . . . . ?
C12 C5 C6 C7 0.4(4) . . . . ?
B1 C5 C6 C7 -179.9(2) . . . . ?
C5 C6 C7 C8 -5.7(4) . . . . ?
C5 C6 C7 C20 172.8(2) . . . . ?
C6 C7 C8 C13 4.0(4) . . . . ?
C20 C7 C8 C13 -174.4(2) . . . . ?
C11 S1 C9 C14 -62.4(9) . . . . ?
C12 S1 C9 C14 61.7(9) . . . . ?
Rh1 S1 C9 C14 -1.8(10) . . . . ?
C11 S1 C9 C10 1.34(14) . . . . ?
C12 S1 C9 C10 125.40(16) . . . . ?
Rh1 S1 C9 C10 61.92(18) . . . . ?
C11 S1 C9 C13 -126.98(16) . . . . ?
C12 S1 C9 C13 -2.93(14) . . . . ?
Rh1 S1 C9 C13 -66.40(17) . . . . ?
C11 S1 C9 C15 117.62(17) . . . . ?
C12 S1 C9 C15 -118.33(17) . . . . ?
Rh1 S1 C9 C15 178.20(11) . . . . ?
C2 C1 C10 C11 0.1(3) . . . . ?
C2 C1 C10 C9 175.9(2) . . . . ?
C14 C9 C10 C1 -8.0(3) . . . . ?
C13 C9 C10 C1 -129.9(2) . . . . ?
C15 C9 C10 C1 110.7(3) . . . . ?
S1 C9 C10 C1 -177.3(2) . . . . ?
C14 C9 C10 C11 167.6(2) . . . . ?
C13 C9 C10 C11 45.8(3) . . . . ?
C15 C9 C10 C11 -73.6(3) . . . . ?
S1 C9 C10 C11 -1.67(17) . . . . ?
C3 C4 C11 C10 -3.9(4) . . . . ?
P1 C4 C11 C10 168.09(19) . . . . ?
C3 C4 C11 S1 179.94(18) . . . . ?
P1 C4 C11 S1 -8.0(3) . . . . ?
C1 C10 C11 C4 2.7(3) . . . . ?
C9 C10 C11 C4 -173.2(2) . . . . ?
C1 C10 C11 S1 178.88(17) . . . . ?
C9 C10 C11 S1 2.9(3) . . . . ?
C12 S1 C11 C4 130.1(2) . . . . ?
Rh1 S1 C11 C4 19.9(2) . . . . ?
C9 S1 C11 C4 174.8(2) . . . . ?
C12 S1 C11 C10 -46.2(2) . . . . ?
Rh1 S1 C11 C10 -156.36(17) . . . . ?
C9 S1 C11 C10 -1.51(16) . . . . ?
C6 C5 C12 C13 7.1(3) . . . . ?
B1 C5 C12 C13 -172.5(2) . . . . ?
C6 C5 C12 S1 -175.46(17) . . . . ?
B1 C5 C12 S1 4.9(3) . . . . ?
C11 S1 C12 C13 47.82(19) . . . . ?
Rh1 S1 C12 C13 157.27(16) . . . . ?
C9 S1 C12 C13 3.27(15) . . . . ?
C11 S1 C12 C5 -129.78(19) . . . . ?
Rh1 S1 C12 C5 -20.3(2) . . . . ?
C9 S1 C12 C5 -174.3(2) . . . . ?
C5 C12 C13 C8 -8.6(3) . . . . ?
S1 C12 C13 C8 173.98(17) . . . . ?
C5 C12 C13 C9 171.1(2) . . . . ?
S1 C12 C13 C9 -6.4(3) . . . . ?
C7 C8 C13 C12 2.7(4) . . . . ?
C7 C8 C13 C9 -177.0(2) . . . . ?
C14 C9 C13 C12 -165.5(2) . . . . ?
C10 C9 C13 C12 -43.9(3) . . . . ?
C15 C9 C13 C12 76.0(3) . . . . ?
S1 C9 C13 C12 3.70(17) . . . . ?
C14 C9 C13 C8 14.1(3) . . . . ?
C10 C9 C13 C8 135.7(2) . . . . ?
C15 C9 C13 C8 -104.3(3) . . . . ?
S1 C9 C13 C8 -176.7(2) . . . . ?
C3 C2 C16 C19 1.5(4) . . . . ?
C1 C2 C16 C19 178.2(3) . . . . ?
C3 C2 C16 C18 123.4(3) . . . . ?
C1 C2 C16 C18 -59.8(3) . . . . ?
C3 C2 C16 C17 -117.7(3) . . . . ?
C1 C2 C16 C17 59.1(3) . . . . ?
C6 C7 C20 C22 53.4(4) . . . . ?
C8 C7 C20 C22 -128.2(3) . . . . ?
C6 C7 C20 C21 176.2(3) . . . . ?
C8 C7 C20 C21 -5.4(4) . . . . ?
C6 C7 C20 C23 -64.8(3) . . . . ?
C8 C7 C20 C23 113.6(3) . . . . ?
C36 B1 C42 C43 -15.7(4) . . . . ?
C5 B1 C42 C43 178.3(2) . . . . ?
Rh1 B1 C42 C43 85.0(2) . . . . ?
C36 B1 C42 C47 151.5(3) . . . . ?
C5 B1 C42 C47 -14.4(4) . . . . ?
Rh1 B1 C42 C47 -107.7(2) . . . . ?
C36 B1 C42 Rh1 -100.7(2) . . . . ?
C5 B1 C42 Rh1 93.4(2) . . . . ?
C48 Rh1 C42 C43 -24.29(19) . . . . ?
S1 Rh1 C42 C43 159.39(15) . . . . ?
B1 Rh1 C42 C43 -123.3(2) . . . . ?
C47 Rh1 C42 C43 119.3(3) . . . . ?
C48 Rh1 C42 C47 -143.6(2) . . . . ?
S1 Rh1 C42 C47 40.04(18) . . . . ?
B1 Rh1 C42 C47 117.3(2) . . . . ?
C43 Rh1 C42 C47 -119.3(3) . . . . ?
C48 Rh1 C42 B1 99.02(17) . . . . ?
S1 Rh1 C42 B1 -77.30(13) . . . . ?
C43 Rh1 C42 B1 123.3(2) . . . . ?
C47 Rh1 C42 B1 -117.3(2) . . . . ?
C47 C42 C43 C44 0.9(4) . . . . ?
B1 C42 C43 C44 168.6(3) . . . . ?
Rh1 C42 C43 C44 -114.0(2) . . . . ?
C47 C42 C43 Rh1 114.9(2) . . . . ?
B1 C42 C43 Rh1 -77.4(2) . . . . ?
C48 Rh1 C43 C44 -96.4(2) . . . . ?
P1 Rh1 C43 C44 -73.0(3) . . . . ?
S1 Rh1 C43 C44 86.0(2) . . . . ?
C42 Rh1 C43 C44 108.9(3) . . . . ?
B1 Rh1 C43 C44 145.2(2) . . . . ?
C47 Rh1 C43 C44 78.8(2) . . . . ?
C48 Rh1 C43 C42 154.7(2) . . . . ?
P1 Rh1 C43 C42 178.13(13) . . . . ?
S1 Rh1 C43 C42 -22.91(17) . . . . ?
B1 Rh1 C43 C42 36.27(15) . . . . ?
C47 Rh1 C43 C42 -30.08(14) . . . . ?
C42 C43 C44 C45 -2.1(4) . . . . ?
Rh1 C43 C44 C45 -72.7(3) . . . . ?
C43 C44 C45 C46 1.6(4) . . . . ?
C44 C45 C46 C47 -0.1(4) . . . . ?
C45 C46 C47 C42 -1.1(4) . . . . ?
C45 C46 C47 Rh1 51.0(3) . . . . ?
C43 C42 C47 C46 0.7(4) . . . . ?
B1 C42 C47 C46 -167.5(2) . . . . ?
Rh1 C42 C47 C46 104.5(2) . . . . ?
C43 C42 C47 Rh1 -103.8(3) . . . . ?
B1 C42 C47 Rh1 88.1(2) . . . . ?
C48 Rh1 C47 C46 -62.3(2) . . . . ?
P1 Rh1 C47 C46 92.0(2) . . . . ?
S1 Rh1 C47 C46 119.5(2) . . . . ?
C42 Rh1 C47 C46 -104.2(3) . . . . ?
B1 Rh1 C47 C46 -146.5(2) . . . . ?
C43 Rh1 C47 C46 -67.5(2) . . . . ?
C48 Rh1 C47 C42 41.9(2) . . . . ?
P1 Rh1 C47 C42 -163.87(16) . . . . ?
S1 Rh1 C47 C42 -136.35(19) . . . . ?
B1 Rh1 C47 C42 -42.38(19) . . . . ?
C43 Rh1 C47 C42 36.69(18) . . . . ?
C42 B1 C36 C41 -31.8(4) . . . . ?
C5 B1 C36 C41 134.4(3) . . . . ?
Rh1 B1 C36 C41 -104.7(3) . . . . ?
C42 B1 C36 C37 149.8(3) . . . . ?
C5 B1 C36 C37 -44.0(4) . . . . ?
Rh1 B1 C36 C37 77.0(3) . . . . ?
C37 C36 C41 C40 -0.3(5) . . . . ?
B1 C36 C41 C40 -178.7(3) . . . . ?
C36 C41 C40 C39 -2.0(5) . . . . ?
C41 C40 C39 C38 2.3(6) . . . . ?
C40 C39 C38 C37 -0.1(6) . . . . ?
C39 C38 C37 C36 -2.3(6) . . . . ?
C41 C36 C37 C38 2.6(5) . . . . ?
B1 C36 C37 C38 -179.0(3) . . . . ?
C30 P1 C24 C29 -127.1(2) . . . . ?
C4 P1 C24 C29 -15.3(3) . . . . ?
Rh1 P1 C24 C29 103.3(2) . . . . ?
C30 P1 C24 C25 60.6(2) . . . . ?
C4 P1 C24 C25 172.4(2) . . . . ?
Rh1 P1 C24 C25 -69.1(2) . . . . ?
C29 C24 C25 C26 0.1(5) . . . . ?
P1 C24 C25 C26 172.7(3) . . . . ?
C24 C25 C26 C27 0.3(5) . . . . ?
C25 C26 C27 C28 -0.7(6) . . . . ?
C26 C27 C28 C29 0.6(6) . . . . ?
C27 C28 C29 C24 -0.2(6) . . . . ?
C25 C24 C29 C28 -0.2(5) . . . . ?
P1 C24 C29 C28 -172.6(3) . . . . ?
C24 P1 C30 C31 -153.8(2) . . . . ?
C4 P1 C30 C31 92.3(2) . . . . ?
Rh1 P1 C30 C31 -27.7(3) . . . . ?
C24 P1 C30 C35 31.0(3) . . . . ?
C4 P1 C30 C35 -83.0(2) . . . . ?
Rh1 P1 C30 C35 157.1(2) . . . . ?
C31 C30 C35 C34 -1.6(4) . . . . ?
P1 C30 C35 C34 173.7(2) . . . . ?
C30 C35 C34 C33 1.7(5) . . . . ?
C35 C34 C33 C32 -0.6(6) . . . . ?
C34 C33 C32 C31 -0.6(6) . . . . ?
C35 C30 C31 C32 0.3(4) . . . . ?
P1 C30 C31 C32 -175.0(3) . . . . ?
C33 C32 C31 C30 0.8(5) . . . . ?
